data_4304823
loop_
_publ_author_name
'Masaharu Toriyama'
'Tiffany R. Maher'
'Thomas C. Holovics'
'Kumar Vanka'
'Victor W. Day'
'Cindy L. Berrie'
'Ward H. Thompson'
'Mikhail V. Barybin'

_publ_contact_author
; 
   Prof. Mikhail V. Barybin 
   Department of Chemistry 
   University of Kansas 
   Rm 2010 Malott Hall
   1251 Wescoe Hall Dr. 
   Lawrence, KS  66045-7582  USA 
;
_publ_contact_author_email mbarybin@ku.edu
_publ_contact_author_fax 1(785)8645396
_publ_contact_author_phone 1(785)8644090
_publ_section_title
;
Multipoint Anchoring of the [2.2.2.2]Metacyclophane Motif to a Gold Surface
via Self-Assembly: Coordination Chemistry of a Cyclic Tetraisocyanide
Revisited
;
_journal_name_full 'Inorganic Chemistry'
_journal_page_first 3284
_journal_page_last 3291
_journal_paper_doi 10.1021/ic702401b
_journal_volume 47
_journal_year 2008
_chemical_formula_moiety 'C36 H28 N4'
_chemical_formula_sum 'C36 H28 N4'
_chemical_formula_weight 516.62
_chemical_name_systematic
; 
 ? 
;
_space_group_IT_number 14
_symmetry_cell_setting monoclinic
_symmetry_space_group_name_Hall '-P 2ybc'
_symmetry_space_group_name_H-M 'P 1 21/c 1'
_atom_sites_solution_hydrogens geom
_atom_sites_solution_primary direct
_atom_sites_solution_secondary difmap
_audit_creation_method SHELXL-97
_cell_angle_alpha 90.00
_cell_angle_beta 106.795(2)
_cell_angle_gamma 90.00
_cell_formula_units_Z 4
_cell_length_a 12.8787(5)
_cell_length_b 14.0977(6)
_cell_length_c 16.1673(6)
_cell_measurement_reflns_used 8408
_cell_measurement_temperature 100(2)
_cell_measurement_theta_max 30.53
_cell_measurement_theta_min 2.19
_cell_volume 2810.13(19)
_computing_cell_refinement 'Bruker SMART'
_computing_data_collection 'Bruker SMART'
_computing_data_reduction 'Bruker SAINT'
_computing_molecular_graphics 'Bruker SHELXTL'
_computing_publication_material 'Bruker SHELXTL'
_computing_structure_refinement 'SHELXL-97 (Sheldrick, 1997)'
_computing_structure_solution 'SHELXS-97 (Sheldrick, 1990)'
_diffrn_ambient_temperature 100(2)
_diffrn_measured_fraction_theta_full 0.999
_diffrn_measured_fraction_theta_max 0.982
_diffrn_measurement_device 'Bruker APEX'
_diffrn_measurement_method '\w scan frames'
_diffrn_radiation_monochromator graphite
_diffrn_radiation_source 'fine-focus sealed tube'
_diffrn_radiation_type MoK\a
_diffrn_radiation_wavelength 0.71073
_diffrn_reflns_av_R_equivalents 0.0236
_diffrn_reflns_av_sigmaI/netI 0.0289
_diffrn_reflns_limit_h_max 18
_diffrn_reflns_limit_h_min -18
_diffrn_reflns_limit_k_max 20
_diffrn_reflns_limit_k_min -8
_diffrn_reflns_limit_l_max 21
_diffrn_reflns_limit_l_min -23
_diffrn_reflns_number 23528
_diffrn_reflns_theta_full 26.00
_diffrn_reflns_theta_max 30.53
_diffrn_reflns_theta_min 1.95
_diffrn_standards_decay_% 0.00
_diffrn_standards_number 249
_exptl_absorpt_coefficient_mu 0.073
_exptl_absorpt_correction_T_max 0.9871
_exptl_absorpt_correction_T_min 0.9619
_exptl_absorpt_correction_type multi-scan
_exptl_absorpt_process_details 'SADABS, 2000'
_exptl_crystal_colour colorless
_exptl_crystal_density_diffrn 1.221
_exptl_crystal_density_meas 0
_exptl_crystal_density_method 'not measured'
_exptl_crystal_description prism
_exptl_crystal_F_000 1088
_exptl_crystal_size_max 0.54
_exptl_crystal_size_mid 0.45
_exptl_crystal_size_min 0.18
_refine_diff_density_max 0.422
_refine_diff_density_min -0.229
_refine_diff_density_rms 0.056
_refine_ls_extinction_method none
_refine_ls_goodness_of_fit_ref 1.032
_refine_ls_hydrogen_treatment mixed
_refine_ls_matrix_type full
_refine_ls_number_parameters 361
_refine_ls_number_reflns 8442
_refine_ls_number_restraints 0
_refine_ls_restrained_S_all 1.032
_refine_ls_R_factor_all 0.0601
_refine_ls_R_factor_gt 0.0497
_refine_ls_shift/su_max 0.008
_refine_ls_shift/su_mean 0.001
_refine_ls_structure_factor_coef Fsqd
_refine_ls_weighting_details 'calc w=1/[\s^2^(Fo^2^)+(0.0820P)^2^+0.3800P] where P=(Fo^2^+2Fc^2^)/3'
_refine_ls_weighting_scheme calc
_refine_ls_wR_factor_gt 0.1278
_refine_ls_wR_factor_ref 0.1354
_reflns_number_gt 6924
_reflns_number_total 8442
_reflns_threshold_expression >2sigma(I)
_cod_data_source_file ic702401b-file001_2.cif
_cod_data_source_block 02021(Compound_3)
_cod_database_code 4304823

loop_
_symmetry_equiv_pos_as_xyz
'x, y, z'
'-x, y+1/2, -z+1/2'
'-x, -y, -z'
'x, -y-1/2, z-1/2'

loop_
_atom_site_label
_atom_site_type_symbol
_atom_site_fract_x
_atom_site_fract_y
_atom_site_fract_z
_atom_site_U_iso_or_equiv
_atom_site_adp_type
_atom_site_occupancy
_atom_site_symmetry_multiplicity
_atom_site_calc_flag
_atom_site_refinement_flags
_atom_site_disorder_assembly
_atom_site_disorder_group
N1 N 0.35275(7) 0.20050(6) 0.21461(5) 0.02222(17) Uani 1 1 d . . .
N2 N 0.10241(7) 0.49357(6) 0.23960(6) 0.02424(18) Uani 1 1 d . . .
N3 N 0.29489(7) 0.58205(6) 0.47647(6) 0.02531(18) Uani 1 1 d . . .
N4 N 0.44760(7) 0.11463(6) 0.43590(6) 0.02746(19) Uani 1 1 d . . .
C1 C 0.43922(9) 0.23066(8) 0.24360(7) 0.0279(2) Uani 1 1 d . . .
C2 C 0.07928(10) 0.44857(9) 0.29141(8) 0.0349(3) Uani 1 1 d . . .
C3 C 0.25798(11) 0.61419(9) 0.52749(8) 0.0356(3) Uani 1 1 d . . .
C4 C 0.53782(10) 0.09318(10) 0.45103(10) 0.0443(3) Uani 1 1 d . . .
C5 C 0.24923(8) 0.16393(7) 0.17288(6) 0.02125(19) Uani 1 1 d . . .
C6 C 0.23047(8) 0.06692(7) 0.18016(6) 0.0234(2) Uani 1 1 d . . .
C7 C 0.12883(9) 0.03253(8) 0.13422(7) 0.0266(2) Uani 1 1 d . . .
H7 H 0.1135 -0.0332 0.1364 0.032 Uiso 1 1 calc R . .
C8 C 0.04969(9) 0.09277(8) 0.08535(7) 0.0280(2) Uani 1 1 d . . .
H8 H -0.0188 0.0678 0.0538 0.034 Uiso 1 1 calc R . .
C9 C 0.06964(9) 0.18944(8) 0.08203(7) 0.0264(2) Uani 1 1 d . . .
H9 H 0.0140 0.2300 0.0492 0.032 Uiso 1 1 calc R . .
C10 C 0.17015(8) 0.22748(7) 0.12619(6) 0.02189(19) Uani 1 1 d . . .
C11 C 0.19658(8) 0.33201(7) 0.12766(7) 0.0236(2) Uani 1 1 d . . .
H11A H 0.2528 0.3417 0.0977 0.028 Uiso 1 1 calc R . .
H11B H 0.2277 0.3522 0.1885 0.028 Uiso 1 1 calc R . .
C12 C 0.09928(8) 0.39539(8) 0.08532(7) 0.0256(2) Uani 1 1 d . . .
H12A H 0.0734 0.3813 0.0227 0.031 Uiso 1 1 calc R . .
H12B H 0.0395 0.3811 0.1105 0.031 Uiso 1 1 calc R . .
C13 C 0.12882(8) 0.54615(7) 0.17452(6) 0.02213(19) Uani 1 1 d . . .
C14 C 0.12779(8) 0.49892(8) 0.09797(7) 0.0235(2) Uani 1 1 d . . .
C15 C 0.15718(9) 0.55089(8) 0.03516(7) 0.0279(2) Uani 1 1 d . . .
H15 H 0.1592 0.5207 -0.0169 0.033 Uiso 1 1 calc R . .
C16 C 0.18366(9) 0.64641(8) 0.04749(7) 0.0290(2) Uani 1 1 d . . .
H16 H 0.2030 0.6810 0.0037 0.035 Uiso 1 1 calc R . .
C17 C 0.18205(8) 0.69151(8) 0.12308(7) 0.0263(2) Uani 1 1 d . . .
H17 H 0.1989 0.7572 0.1301 0.032 Uiso 1 1 calc R . .
C18 C 0.15606(8) 0.64212(7) 0.18929(7) 0.0232(2) Uani 1 1 d . . .
C19 C 0.16853(9) 0.68964(8) 0.27511(7) 0.0267(2) Uani 1 1 d . . .
H19A H 0.1278 0.6535 0.3081 0.032 Uiso 1 1 calc R . .
H19B H 0.1380 0.7545 0.2655 0.032 Uiso 1 1 calc R . .
C20 C 0.28988(9) 0.69465(7) 0.32777(7) 0.0261(2) Uani 1 1 d . . .
H20A H 0.3296 0.7340 0.2962 0.031 Uiso 1 1 calc R . .
H20B H 0.2966 0.7254 0.3841 0.031 Uiso 1 1 calc R . .
C21 C 0.33950(8) 0.54244(7) 0.41479(6) 0.02091(19) Uani 1 1 d . . .
C22 C 0.34030(8) 0.59731(7) 0.34287(6) 0.02171(19) Uani 1 1 d . . .
C23 C 0.38452(8) 0.55637(7) 0.28198(6) 0.02199(19) Uani 1 1 d . . .
H23 H 0.3873 0.5917 0.2326 0.026 Uiso 1 1 calc R . .
C24 C 0.42442(8) 0.46454(7) 0.29307(6) 0.02168(19) Uani 1 1 d . . .
H24 H 0.4528 0.4370 0.2506 0.026 Uiso 1 1 calc R . .
C25 C 0.42337(7) 0.41231(7) 0.36568(6) 0.02105(19) Uani 1 1 d . . .
H25 H 0.4519 0.3497 0.3724 0.025 Uiso 1 1 calc R . .
C26 C 0.38137(7) 0.45004(7) 0.42882(6) 0.01981(18) Uani 1 1 d . . .
C27 C 0.38231(8) 0.39679(7) 0.51031(6) 0.02252(19) Uani 1 1 d . . .
H27A H 0.3109 0.4050 0.5209 0.027 Uiso 1 1 calc R . .
H27B H 0.4377 0.4256 0.5596 0.027 Uiso 1 1 calc R . .
C28 C 0.40587(8) 0.29064(7) 0.50803(6) 0.0230(2) Uani 1 1 d . . .
H28A H 0.4736 0.2824 0.4916 0.028 Uiso 1 1 calc R . .
H28B H 0.4187 0.2647 0.5670 0.028 Uiso 1 1 calc R . .
C29 C 0.33911(8) 0.14460(7) 0.41582(6) 0.02128(19) Uani 1 1 d . . .
C30 C 0.31715(8) 0.23316(7) 0.44666(6) 0.02056(19) Uani 1 1 d . . .
C31 C 0.20999(8) 0.26366(8) 0.42128(6) 0.0239(2) Uani 1 1 d . . .
H31 H 0.1924 0.3242 0.4394 0.029 Uiso 1 1 calc R . .
C32 C 0.12813(8) 0.20723(8) 0.36992(7) 0.0269(2) Uani 1 1 d . . .
H32 H 0.0553 0.2293 0.3534 0.032 Uiso 1 1 calc R . .
C33 C 0.15210(8) 0.11903(8) 0.34277(7) 0.0260(2) Uani 1 1 d . . .
H33 H 0.0951 0.0805 0.3089 0.031 Uiso 1 1 calc R . .
C34 C 0.25834(8) 0.08581(7) 0.36423(6) 0.0229(2) Uani 1 1 d . . .
C35 C 0.28320(9) -0.00747(7) 0.32813(7) 0.0277(2) Uani 1 1 d . . .
H35A H 0.2194 -0.0498 0.3184 0.033 Uiso 1 1 calc R . .
H35B H 0.3447 -0.0383 0.3710 0.033 Uiso 1 1 calc R . .
C36 C 0.31203(9) 0.00490(7) 0.24188(7) 0.0273(2) Uani 1 1 d . . .
H36A H 0.3850 0.0336 0.2537 0.033 Uiso 1 1 calc R . .
H36B H 0.3139 -0.0581 0.2152 0.033 Uiso 1 1 calc R . .

loop_
_atom_site_aniso_label
_atom_site_aniso_U_11
_atom_site_aniso_U_22
_atom_site_aniso_U_33
_atom_site_aniso_U_23
_atom_site_aniso_U_13
_atom_site_aniso_U_12
N1 0.0239(4) 0.0205(4) 0.0228(4) -0.0001(3) 0.0076(3) 0.0033(3)
N2 0.0229(4) 0.0216(4) 0.0287(4) 0.0027(3) 0.0082(3) 0.0043(3)
N3 0.0295(4) 0.0227(4) 0.0246(4) -0.0018(3) 0.0092(3) -0.0023(3)
N4 0.0250(4) 0.0230(4) 0.0314(5) 0.0054(4) 0.0033(3) 0.0001(3)
C1 0.0270(5) 0.0252(5) 0.0320(5) -0.0017(4) 0.0090(4) 0.0043(4)
C2 0.0357(6) 0.0310(6) 0.0428(7) 0.0072(5) 0.0189(5) 0.0091(5)
C3 0.0495(7) 0.0262(5) 0.0364(6) -0.0023(5) 0.0209(5) -0.0004(5)
C4 0.0305(6) 0.0401(7) 0.0602(9) 0.0147(6) 0.0096(6) 0.0045(5)
C5 0.0225(4) 0.0228(5) 0.0194(4) -0.0029(3) 0.0074(3) 0.0004(4)
C6 0.0275(5) 0.0219(5) 0.0233(5) -0.0026(4) 0.0114(4) 0.0015(4)
C7 0.0324(5) 0.0228(5) 0.0272(5) -0.0057(4) 0.0127(4) -0.0033(4)
C8 0.0283(5) 0.0302(5) 0.0250(5) -0.0067(4) 0.0068(4) -0.0052(4)
C9 0.0255(5) 0.0286(5) 0.0232(5) -0.0030(4) 0.0040(4) 0.0000(4)
C10 0.0246(4) 0.0224(5) 0.0191(4) -0.0022(3) 0.0070(3) 0.0003(4)
C11 0.0222(4) 0.0220(5) 0.0252(5) -0.0010(4) 0.0044(4) 0.0018(4)
C12 0.0228(5) 0.0248(5) 0.0254(5) -0.0006(4) 0.0008(4) 0.0020(4)
C13 0.0179(4) 0.0229(5) 0.0247(5) 0.0048(4) 0.0048(3) 0.0038(3)
C14 0.0186(4) 0.0243(5) 0.0242(5) 0.0024(4) 0.0008(3) 0.0039(3)
C15 0.0270(5) 0.0316(5) 0.0229(5) 0.0026(4) 0.0040(4) 0.0038(4)
C16 0.0272(5) 0.0323(6) 0.0264(5) 0.0082(4) 0.0062(4) 0.0014(4)
C17 0.0233(5) 0.0235(5) 0.0302(5) 0.0061(4) 0.0049(4) 0.0022(4)
C18 0.0192(4) 0.0225(5) 0.0266(5) 0.0029(4) 0.0047(4) 0.0041(4)
C19 0.0286(5) 0.0222(5) 0.0301(5) 0.0007(4) 0.0097(4) 0.0043(4)
C20 0.0308(5) 0.0194(5) 0.0274(5) -0.0005(4) 0.0073(4) -0.0012(4)
C21 0.0199(4) 0.0218(5) 0.0204(4) -0.0034(3) 0.0049(3) -0.0032(3)
C22 0.0203(4) 0.0209(5) 0.0222(4) -0.0011(3) 0.0034(3) -0.0037(3)
C23 0.0198(4) 0.0247(5) 0.0205(4) 0.0013(4) 0.0041(3) -0.0042(4)
C24 0.0191(4) 0.0253(5) 0.0205(4) -0.0024(4) 0.0056(3) -0.0022(4)
C25 0.0192(4) 0.0212(4) 0.0216(4) -0.0010(3) 0.0039(3) -0.0022(3)
C26 0.0179(4) 0.0220(4) 0.0179(4) -0.0009(3) 0.0026(3) -0.0052(3)
C27 0.0253(5) 0.0233(5) 0.0176(4) -0.0010(3) 0.0041(3) -0.0055(4)
C28 0.0223(4) 0.0243(5) 0.0190(4) 0.0018(4) 0.0008(3) -0.0036(4)
C29 0.0209(4) 0.0221(5) 0.0199(4) 0.0046(3) 0.0046(3) -0.0016(4)
C30 0.0214(4) 0.0226(5) 0.0170(4) 0.0021(3) 0.0045(3) -0.0045(3)
C31 0.0221(4) 0.0273(5) 0.0224(4) -0.0036(4) 0.0067(3) -0.0024(4)
C32 0.0182(4) 0.0342(6) 0.0276(5) -0.0048(4) 0.0056(4) -0.0028(4)
C33 0.0234(5) 0.0307(5) 0.0236(5) -0.0044(4) 0.0064(4) -0.0084(4)
C34 0.0266(5) 0.0214(5) 0.0210(4) 0.0014(4) 0.0075(4) -0.0048(4)
C35 0.0339(5) 0.0198(5) 0.0282(5) 0.0008(4) 0.0071(4) -0.0028(4)
C36 0.0297(5) 0.0210(5) 0.0321(5) -0.0003(4) 0.0102(4) 0.0033(4)

loop_
_atom_type_symbol
_atom_type_description
_atom_type_scat_dispersion_real
_atom_type_scat_dispersion_imag
_atom_type_scat_source
C C 0.0033 0.0016 'International Tables Vol C Tables 4.2.6.8 and 6.1.1.4'
H H 0.0000 0.0000 'International Tables Vol C Tables 4.2.6.8 and 6.1.1.4'
N N 0.0061 0.0033 'International Tables Vol C Tables 4.2.6.8 and 6.1.1.4'

loop_
_geom_angle_atom_site_label_1
_geom_angle_atom_site_label_2
_geom_angle_atom_site_label_3
_geom_angle
_geom_angle_site_symmetry_1
_geom_angle_site_symmetry_3
_geom_angle_publ_flag
C1 N1 C5 175.41(10) . . ?
C2 N2 C13 178.13(12) . . ?
C3 N3 C21 179.61(11) . . ?
C4 N4 C29 177.36(12) . . ?
C6 C5 C10 123.61(9) . . ?
C6 C5 N1 118.72(9) . . ?
C10 C5 N1 117.67(9) . . ?
C7 C6 C5 117.00(9) . . ?
C7 C6 C36 121.38(10) . . ?
C5 C6 C36 121.32(9) . . ?
C8 C7 C6 120.94(10) . . ?
C8 C7 H7 119.5 . . ?
C6 C7 H7 119.5 . . ?
C7 C8 C9 120.60(10) . . ?
C7 C8 H8 119.7 . . ?
C9 C8 H8 119.7 . . ?
C8 C9 C10 120.82(10) . . ?
C8 C9 H9 119.6 . . ?
C10 C9 H9 119.6 . . ?
C9 C10 C5 116.94(9) . . ?
C9 C10 C11 123.74(9) . . ?
C5 C10 C11 119.31(9) . . ?
C10 C11 C12 114.25(8) . . ?
C10 C11 H11A 108.7 . . ?
C12 C11 H11A 108.7 . . ?
C10 C11 H11B 108.7 . . ?
C12 C11 H11B 108.7 . . ?
H11A C11 H11B 107.6 . . ?
C14 C12 C11 111.69(8) . . ?
C14 C12 H12A 109.3 . . ?
C11 C12 H12A 109.3 . . ?
C14 C12 H12B 109.3 . . ?
C11 C12 H12B 109.3 . . ?
H12A C12 H12B 107.9 . . ?
C18 C13 C14 123.18(9) . . ?
C18 C13 N2 118.95(9) . . ?
C14 C13 N2 117.86(9) . . ?
C15 C14 C13 117.34(10) . . ?
C15 C14 C12 121.28(10) . . ?
C13 C14 C12 121.35(9) . . ?
C16 C15 C14 120.88(10) . . ?
C16 C15 H15 119.6 . . ?
C14 C15 H15 119.6 . . ?
C17 C16 C15 120.45(10) . . ?
C17 C16 H16 119.8 . . ?
C15 C16 H16 119.8 . . ?
C16 C17 C18 121.08(10) . . ?
C16 C17 H17 119.5 . . ?
C18 C17 H17 119.5 . . ?
C17 C18 C13 117.04(10) . . ?
C17 C18 C19 119.92(10) . . ?
C13 C18 C19 122.77(9) . . ?
C18 C19 C20 110.38(9) . . ?
C18 C19 H19A 109.6 . . ?
C20 C19 H19A 109.6 . . ?
C18 C19 H19B 109.6 . . ?
C20 C19 H19B 109.6 . . ?
H19A C19 H19B 108.1 . . ?
C22 C20 C19 111.48(8) . . ?
C22 C20 H20A 109.3 . . ?
C19 C20 H20A 109.3 . . ?
C22 C20 H20B 109.3 . . ?
C19 C20 H20B 109.3 . . ?
H20A C20 H20B 108.0 . . ?
C22 C21 N3 118.27(9) . . ?
C22 C21 C26 123.57(9) . . ?
N3 C21 C26 118.15(9) . . ?
C23 C22 C21 117.37(9) . . ?
C23 C22 C20 120.42(9) . . ?
C21 C22 C20 122.12(9) . . ?
C24 C23 C22 120.43(9) . . ?
C24 C23 H23 119.8 . . ?
C22 C23 H23 119.8 . . ?
C23 C24 C25 120.73(9) . . ?
C23 C24 H24 119.6 . . ?
C25 C24 H24 119.6 . . ?
C24 C25 C26 121.20(9) . . ?
C24 C25 H25 119.4 . . ?
C26 C25 H25 119.4 . . ?
C25 C26 C21 116.67(9) . . ?
C25 C26 C27 122.82(9) . . ?
C21 C26 C27 120.49(9) . . ?
C26 C27 C28 114.60(8) . . ?
C26 C27 H27A 108.6 . . ?
C28 C27 H27A 108.6 . . ?
C26 C27 H27B 108.6 . . ?
C28 C27 H27B 108.6 . . ?
H27A C27 H27B 107.6 . . ?
C30 C28 C27 114.96(8) . . ?
C30 C28 H28A 108.5 . . ?
C27 C28 H28A 108.5 . . ?
C30 C28 H28B 108.5 . . ?
C27 C28 H28B 108.5 . . ?
H28A C28 H28B 107.5 . . ?
C34 C29 C30 123.14(9) . . ?
C34 C29 N4 118.51(9) . . ?
C30 C29 N4 118.33(9) . . ?
C31 C30 C29 117.09(9) . . ?
C31 C30 C28 121.68(9) . . ?
C29 C30 C28 121.18(9) . . ?
C32 C31 C30 121.14(10) . . ?
C32 C31 H31 119.4 . . ?
C30 C31 H31 119.4 . . ?
C33 C32 C31 120.29(10) . . ?
C33 C32 H32 119.9 . . ?
C31 C32 H32 119.9 . . ?
C32 C33 C34 121.12(9) . . ?
C32 C33 H33 119.4 . . ?
C34 C33 H33 119.4 . . ?
C33 C34 C29 117.16(9) . . ?
C33 C34 C35 119.97(9) . . ?
C29 C34 C35 122.78(9) . . ?
C34 C35 C36 112.43(8) . . ?
C34 C35 H35A 109.1 . . ?
C36 C35 H35A 109.1 . . ?
C34 C35 H35B 109.1 . . ?
C36 C35 H35B 109.1 . . ?
H35A C35 H35B 107.8 . . ?
C6 C36 C35 111.04(8) . . ?
C6 C36 H36A 109.4 . . ?
C35 C36 H36A 109.4 . . ?
C6 C36 H36B 109.4 . . ?
C35 C36 H36B 109.4 . . ?
H36A C36 H36B 108.0 . . ?

loop_
_geom_bond_atom_site_label_1
_geom_bond_atom_site_label_2
_geom_bond_distance
_geom_bond_site_symmetry_2
_geom_bond_publ_flag
N1 C1 1.1572(14) . ?
N1 C5 1.4066(13) . ?
N2 C2 1.1563(15) . ?
N2 C13 1.4068(13) . ?
N3 C3 1.1568(15) . ?
N3 C21 1.4027(13) . ?
N4 C4 1.1562(16) . ?
N4 C29 1.4051(13) . ?
C5 C6 1.3996(14) . ?
C5 C10 1.4019(14) . ?
C6 C7 1.3922(15) . ?
C6 C36 1.5027(15) . ?
C7 C8 1.3853(16) . ?
C7 H7 0.9500 . ?
C8 C9 1.3907(16) . ?
C8 H8 0.9500 . ?
C9 C10 1.3925(14) . ?
C9 H9 0.9500 . ?
C10 C11 1.5110(14) . ?
C11 C12 1.5303(14) . ?
C11 H11A 0.9900 . ?
C11 H11B 0.9900 . ?
C12 C14 1.5045(15) . ?
C12 H12A 0.9900 . ?
C12 H12B 0.9900 . ?
C13 C18 1.4008(15) . ?
C13 C14 1.4020(14) . ?
C14 C15 1.3904(15) . ?
C15 C16 1.3893(16) . ?
C15 H15 0.9500 . ?
C16 C17 1.3830(16) . ?
C16 H16 0.9500 . ?
C17 C18 1.3965(14) . ?
C17 H17 0.9500 . ?
C18 C19 1.5069(15) . ?
C19 C20 1.5503(15) . ?
C19 H19A 0.9900 . ?
C19 H19B 0.9900 . ?
C20 C22 1.5075(14) . ?
C20 H20A 0.9900 . ?
C20 H20B 0.9900 . ?
C21 C22 1.3991(14) . ?
C21 C26 1.4031(14) . ?
C22 C23 1.3967(14) . ?
C23 C24 1.3852(15) . ?
C23 H23 0.9500 . ?
C24 C25 1.3891(14) . ?
C24 H24 0.9500 . ?
C25 C26 1.3916(13) . ?
C25 H25 0.9500 . ?
C26 C27 1.5132(13) . ?
C27 C28 1.5294(14) . ?
C27 H27A 0.9900 . ?
C27 H27B 0.9900 . ?
C28 C30 1.5138(13) . ?
C28 H28A 0.9900 . ?
C28 H28B 0.9900 . ?
C29 C34 1.4012(14) . ?
C29 C30 1.4031(14) . ?
C30 C31 1.3894(14) . ?
C31 C32 1.3885(14) . ?
C31 H31 0.9500 . ?
C32 C33 1.3830(16) . ?
C32 H32 0.9500 . ?
C33 C34 1.3920(15) . ?
C33 H33 0.9500 . ?
C34 C35 1.5100(15) . ?
C35 C36 1.5530(15) . ?
C35 H35A 0.9900 . ?
C35 H35B 0.9900 . ?
C36 H36A 0.9900 . ?
C36 H36B 0.9900 . ?

loop_
_geom_torsion_atom_site_label_1
_geom_torsion_atom_site_label_2
_geom_torsion_atom_site_label_3
_geom_torsion_atom_site_label_4
_geom_torsion
_geom_torsion_site_symmetry_1
_geom_torsion_site_symmetry_2
_geom_torsion_site_symmetry_3
_geom_torsion_site_symmetry_4
_geom_torsion_publ_flag
C1 N1 C5 C6 102.6(13) . . . . ?
C1 N1 C5 C10 -77.6(13) . . . . ?
C10 C5 C6 C7 3.48(14) . . . . ?
N1 C5 C6 C7 -176.68(9) . . . . ?
C10 C5 C6 C36 -170.33(9) . . . . ?
N1 C5 C6 C36 9.51(14) . . . . ?
C5 C6 C7 C8 -1.46(15) . . . . ?
C36 C6 C7 C8 172.35(9) . . . . ?
C6 C7 C8 C9 -0.86(16) . . . . ?
C7 C8 C9 C10 1.35(16) . . . . ?
C8 C9 C10 C5 0.52(15) . . . . ?
C8 C9 C10 C11 -178.15(10) . . . . ?
C6 C5 C10 C9 -3.02(14) . . . . ?
N1 C5 C10 C9 177.14(9) . . . . ?
C6 C5 C10 C11 175.71(9) . . . . ?
N1 C5 C10 C11 -4.12(13) . . . . ?
C9 C10 C11 C12 7.03(14) . . . . ?
C5 C10 C11 C12 -171.61(9) . . . . ?
C10 C11 C12 C14 173.32(9) . . . . ?
C2 N2 C13 C18 160(3) . . . . ?
C2 N2 C13 C14 -21(3) . . . . ?
C18 C13 C14 C15 1.05(14) . . . . ?
N2 C13 C14 C15 -178.12(9) . . . . ?
C18 C13 C14 C12 179.26(9) . . . . ?
N2 C13 C14 C12 0.09(14) . . . . ?
C11 C12 C14 C15 95.92(11) . . . . ?
C11 C12 C14 C13 -82.22(12) . . . . ?
C13 C14 C15 C16 -1.61(15) . . . . ?
C12 C14 C15 C16 -179.83(9) . . . . ?
C14 C15 C16 C17 0.50(16) . . . . ?
C15 C16 C17 C18 1.30(16) . . . . ?
C16 C17 C18 C13 -1.82(15) . . . . ?
C16 C17 C18 C19 172.30(9) . . . . ?
C14 C13 C18 C17 0.64(14) . . . . ?
N2 C13 C18 C17 179.80(9) . . . . ?
C14 C13 C18 C19 -173.30(9) . . . . ?
N2 C13 C18 C19 5.86(14) . . . . ?
C17 C18 C19 C20 -75.58(12) . . . . ?
C13 C18 C19 C20 98.19(11) . . . . ?
C18 C19 C20 C22 -58.43(11) . . . . ?
C3 N3 C21 C22 155(96) . . . . ?
C3 N3 C21 C26 -25(19) . . . . ?
N3 C21 C22 C23 -179.65(8) . . . . ?
C26 C21 C22 C23 0.66(14) . . . . ?
N3 C21 C22 C20 -3.23(14) . . . . ?
C26 C21 C22 C20 177.08(9) . . . . ?
C19 C20 C22 C23 87.17(11) . . . . ?
C19 C20 C22 C21 -89.14(11) . . . . ?
C21 C22 C23 C24 0.74(14) . . . . ?
C20 C22 C23 C24 -175.75(9) . . . . ?
C22 C23 C24 C25 -1.40(14) . . . . ?
C23 C24 C25 C26 0.68(14) . . . . ?
C24 C25 C26 C21 0.65(14) . . . . ?
C24 C25 C26 C27 -177.80(9) . . . . ?
C22 C21 C26 C25 -1.34(14) . . . . ?
N3 C21 C26 C25 178.97(8) . . . . ?
C22 C21 C26 C27 177.15(9) . . . . ?
N3 C21 C26 C27 -2.54(13) . . . . ?
C25 C26 C27 C28 -14.75(13) . . . . ?
C21 C26 C27 C28 166.86(8) . . . . ?
C26 C27 C28 C30 -69.00(11) . . . . ?
C4 N4 C29 C34 123(3) . . . . ?
C4 N4 C29 C30 -55(3) . . . . ?
C34 C29 C30 C31 -2.33(14) . . . . ?
N4 C29 C30 C31 176.01(9) . . . . ?
C34 C29 C30 C28 175.05(9) . . . . ?
N4 C29 C30 C28 -6.61(14) . . . . ?
C27 C28 C30 C31 -24.09(13) . . . . ?
C27 C28 C30 C29 158.65(9) . . . . ?
C29 C30 C31 C32 2.03(14) . . . . ?
C28 C30 C31 C32 -175.34(9) . . . . ?
C30 C31 C32 C33 -0.15(16) . . . . ?
C31 C32 C33 C34 -1.61(16) . . . . ?
C32 C33 C34 C29 1.32(15) . . . . ?
C32 C33 C34 C35 -175.37(10) . . . . ?
C30 C29 C34 C33 0.69(14) . . . . ?
N4 C29 C34 C33 -177.65(9) . . . . ?
C30 C29 C34 C35 177.28(9) . . . . ?
N4 C29 C34 C35 -1.06(14) . . . . ?
C33 C34 C35 C36 91.48(12) . . . . ?
C29 C34 C35 C36 -85.02(12) . . . . ?
C7 C6 C36 C35 -77.03(12) . . . . ?
C5 C6 C36 C35 96.52(11) . . . . ?
C34 C35 C36 C6 -48.41(12) . . . . ?
